data_7714377
loop_
_publ_author_name
'Mandal, Apurba'
'Rai, Rohit'
'Saha, Sukanta'
'Kushwaha, Rajesh'
'Li , Wei'
'Gogoi, Hemonta'
'Mandal, Arif Ali'
'Yadav, Ashish Kumar'
'Huang, Huaiyi'
'Dutta, Arnab'
'Dhar, Prodyut'
'Banerjee, Samya'

_publ_section_title
;
 Polypyridyl-based Co(III) Complexes of Vitamin B6 Schiff base for
 Photoactivated Antibacterial Therapy
;
_journal_name_full 'Dalton Transactions'
_journal_paper_doi 10.1039/D3DT02967K
_journal_year 2023
_chemical_absolute_configuration unk
_chemical_formula_moiety 'C34 H24 Co N4 O2, Cl O4, C2 H3 N'
_chemical_formula_sum 'C36 H27 Cl Co N5 O6'
_chemical_formula_weight 720.031
_space_group_crystal_system monoclinic
_space_group_IT_number 9
_space_group_name_Hall 'C -2yc'
_space_group_name_H-M_alt 'C 1 c 1'
_symmetry_Int_Tables_number 9
_atom_sites_solution_primary dual
_audit_creation_date 2023-10-13
_audit_creation_method
;
Olex2 1.5
(compiled 2023.08.24 svn.re1ec1418 for OlexSys, GUI svn.r6817)
;
_audit_update_record
;
2023-10-26 deposited with the CCDC.	2023-11-02 downloaded from the CCDC.
;
_cell_angle_alpha 90
_cell_angle_beta 121.295(2)
_cell_angle_gamma 90
_cell_formula_units_Z 4
_cell_length_a 14.9257(11)
_cell_length_b 25.670(2)
_cell_length_c 9.3216(7)
_cell_measurement_reflns_used 9943
_cell_measurement_temperature 100
_cell_measurement_theta_max 25.08
_cell_measurement_theta_min 2.34
_cell_volume 3051.9(4)
_computing_cell_refinement 'SAINT V8.40A (Bruker, 2019)'
_computing_data_reduction 'SAINT V8.40A (Bruker, 2019)'
_computing_molecular_graphics 'Olex2 1.5 (Dolomanov et al., 2009)'
_computing_publication_material 'Olex2 1.5 (Dolomanov et al., 2009)'
_computing_structure_refinement 'olex2.refine 1.5 (Bourhis et al., 2015)'
_computing_structure_solution 'SHELXT 2018/2 (Sheldrick, 2018)'
_diffrn_ambient_temperature 100
_diffrn_measured_fraction_theta_full 0.9967
_diffrn_measured_fraction_theta_max 0.9967
_diffrn_measurement_device_type 'Bruker APEX-II CCD'
_diffrn_measurement_method '\f and \w scans'
_diffrn_radiation_type 'Mo K\a'
_diffrn_radiation_wavelength 0.71073
_diffrn_reflns_av_R_equivalents 0.0283
_diffrn_reflns_av_unetI/netI 0.0247
_diffrn_reflns_Laue_measured_fraction_full 0.9967
_diffrn_reflns_Laue_measured_fraction_max 0.9967
_diffrn_reflns_limit_h_max 17
_diffrn_reflns_limit_h_min -17
_diffrn_reflns_limit_k_max 30
_diffrn_reflns_limit_k_min -30
_diffrn_reflns_limit_l_max 11
_diffrn_reflns_limit_l_min -11
_diffrn_reflns_number 19094
_diffrn_reflns_point_group_measured_fraction_full 0.9439
_diffrn_reflns_point_group_measured_fraction_max 0.9439
_diffrn_reflns_theta_full 24.9999
_diffrn_reflns_theta_max 25.00
_diffrn_reflns_theta_min 2.34
_diffrn_source_current 1.4
_diffrn_source_power 0.07
_diffrn_source_voltage 50.0
_diffrn_standards_number 0
_exptl_absorpt_coefficient_mu 0.709
_exptl_absorpt_correction_T_max 0.7452
_exptl_absorpt_correction_T_min 0.6415
_exptl_absorpt_correction_type none
_exptl_absorpt_process_details
;
SADABS-2016/2 (Bruker,2016/2) was used for absorption correction.
wR2(int) was 0.0948 before and 0.0400 after correction.
The Ratio of minimum to maximum transmission is 0.8608.
The \l/2 correction factor is Not present.
;
_exptl_crystal_colour green
_exptl_crystal_colour_primary green
_exptl_crystal_density_diffrn 1.567
_exptl_crystal_description block
_exptl_crystal_F_000 1482.997
_exptl_crystal_size_max 0.317
_exptl_crystal_size_mid 0.215
_exptl_crystal_size_min 0.2
_refine_diff_density_max 0.9232
_refine_diff_density_min -0.4627
_refine_diff_density_rms 0.0725
_refine_ls_abs_structure_details 'Hooft, R.W.W., Straver, L.H., Spek, A.L. (2010). J. Appl. Cryst., 43, 665-668.'
_refine_ls_abs_structure_Flack 0.121(5)
_refine_ls_d_res_high 0.8409
_refine_ls_d_res_low 8.7038
_refine_ls_goodness_of_fit_ref 1.0418
_refine_ls_hydrogen_treatment constr
_refine_ls_matrix_type full
_refine_ls_number_constraints 53
_refine_ls_number_parameters 437
_refine_ls_number_reflns 5081
_refine_ls_number_restraints 275
_refine_ls_restrained_S_all 1.0124
_refine_ls_R_factor_all 0.0448
_refine_ls_R_factor_gt 0.0430
_refine_ls_shift/su_max -0.0010
_refine_ls_shift/su_mean 0.0001
_refine_ls_structure_factor_coef Fsqd
_refine_ls_weighting_details 'w=1/[\s^2^(Fo^2^)+(0.0314P)^2^+15.7998P] where P=(Fo^2^+2Fc^2^)/3'
_refine_ls_weighting_scheme calc
_refine_ls_wR_factor_gt 0.0976
_refine_ls_wR_factor_ref 0.0995
_reflns_Friedel_coverage 0.891
_reflns_limit_h_max 17
_reflns_limit_h_min -17
_reflns_limit_k_max 30
_reflns_limit_k_min -30
_reflns_limit_l_max 11
_reflns_limit_l_min -11
_reflns_number_gt 4929
_reflns_number_total 5081
_reflns_threshold_expression I>=2u(I)
_cod_data_source_file d3dt02967k2.cif
_cod_data_source_block SS
_cod_original_sg_symbol_Hall ' C -2yc'
_cod_database_code 7714377
_olex2_refinement_description
;
1. Fixed Uiso
 At 1.2 times of:
  All C(H) groups
 At 1.5 times of:
  All C(H,H,H) groups
2. Restrained distances
 C017-C011 \\sim C01D-C00I \\sim C01B-C00O
 with sigma of 0.001
 C019-C012 \\sim C019-C00M \\sim C00W-C00M \\sim C00W-C00E \\sim C010-C00E
\\sim C012-C010
 with sigma of 0.01
3. Uiso/Uaniso restraints and constraints
Uanis(Co01) \\sim Ueq, Uanis(O005) \\sim Ueq, Uanis(N007) \\sim Ueq,
Uanis(N008) \\sim Ueq, Uanis(C009) \\sim Ueq, Uanis(C00A) \\sim Ueq,
Uanis(O00B) \\sim Ueq, Uanis(N00C) \\sim Ueq, Uanis(N00D) \\sim Ueq,
Uanis(C00E) \\sim Ueq, Uanis(C00G) \\sim Ueq, Uanis(C00H) \\sim Ueq,
Uanis(C00J) \\sim Ueq, Uanis(C00K) \\sim Ueq, Uanis(C00L) \\sim Ueq,
Uanis(C00M) \\sim Ueq, Uanis(C00N) \\sim Ueq, Uanis(C00O) \\sim Ueq,
Uanis(C00P) \\sim Ueq, Uanis(C00Q) \\sim Ueq, Uanis(C00S) \\sim Ueq,
Uanis(C00T) \\sim Ueq, Uanis(C00U) \\sim Ueq, Uanis(C00V) \\sim Ueq,
Uanis(C00W) \\sim Ueq, Uanis(C00Y) \\sim Ueq, Uanis(C010) \\sim Ueq,
Uanis(C011) \\sim Ueq, Uanis(C012) \\sim Ueq, Uanis(C013) \\sim Ueq,
Uanis(C015) \\sim Ueq, Uanis(C017) \\sim Ueq, Uanis(C018) \\sim Ueq,
Uanis(C019) \\sim Ueq, Uanis(C01A) \\sim Ueq, Uanis(C01C) \\sim Ueq,
Uanis(C00I) \\sim Ueq, Uanis(C014) \\sim Ueq, Uanis(C016) \\sim Ueq,
Uanis(C01B) \\sim Ueq, Uanis(C01D) \\sim Ueq: with sigma of 0.001 and sigma for
terminal atoms of 0.001
Uanis(O00F) \\sim Ueq: with sigma of 0.001 and sigma for terminal atoms of 0
Uanis(C00X) \\sim Ueq: with sigma of 0.001 and sigma for terminal atoms of 0.001
Uanis(O003) \\sim Ueq: with sigma of 0.001 and sigma for terminal atoms of 0.001
Uanis(O005) \\sim Ueq: with sigma of 0.01 and sigma for terminal atoms of 0.01
Uanis(O005) = Uanis(C00O)
4.a Aromatic/amide H refined with riding coordinates:
 C00E(H00E), C00G(H00G), C00H(H00H), C00I(H00I), C00J(H00J), C00K(H00K),
 C00L(H00L), C00M(H00M), C00N(H00N), C00P(H00P), C00S(H00S), C00U(H00U),
 C00V(H00V), C00W(H00W), C00Y(H00Y), C011(H011), C014(H014), C015(H015),
 C016(H016), C019(H019), C01A(H01A), C01B(H01B), C01C(H01C), C01D(H01D)
4.b Idealised Me refined as rotating group:
 C00X(H00a,H00b,H00c)
;
_olex2_submission_special_instructions 'No special instructions were received'

loop_
_space_group_symop_id
_space_group_symop_operation_xyz
1 x,y,z
2 x,-y,z+1/2
3 x+1/2,y+1/2,z
4 x+1/2,-y+1/2,z+1/2

loop_
_atom_site_label
_atom_site_type_symbol
_atom_site_fract_x
_atom_site_fract_y
_atom_site_fract_z
_atom_site_U_iso_or_equiv
_atom_site_adp_type
_atom_site_occupancy
_atom_site_refinement_flags_posn
_atom_site_refinement_flags_adp
Co01 Co 0.50152(5) 0.159934(13) 0.55034(6) 0.01577(11) Uani 1.000000 . U
Cl02 Cl 0.50071(11) 0.66888(2) 0.55027(14) 0.01434(15) Uani 1.000000 . .
O003 O 0.5330(3) 0.63692(18) 0.6965(4) 0.0226(10) Uani 1.000000 . U
O004 O 0.5880(3) 0.70226(17) 0.5792(5) 0.0266(11) Uani 1.000000 . .
O005 O 0.6015(3) 0.16259(17) 0.4818(4) 0.0254(8) Uani 1.000000 . U
O006 O 0.4155(3) 0.70086(17) 0.5244(4) 0.0230(10) Uani 1.000000 . .
N007 N 0.6170(3) 0.17005(19) 0.7809(5) 0.0139(10) Uani 1.000000 . U
N008 N 0.5049(4) 0.23218(8) 0.5496(6) 0.0114(5) Uani 1.000000 . U
C009 C 0.5704(4) 0.2578(2) 0.6886(7) 0.0138(11) Uani 1.000000 . U
C00A C 0.6404(4) 0.2206(2) 0.8258(6) 0.0155(12) Uani 1.000000 . U
O00B O 0.4037(3) 0.16054(18) 0.6177(5) 0.0338(11) Uani 1.000000 . U
N00C N 0.3879(3) 0.1695(2) 0.3211(5) 0.0165(11) Uani 1.000000 . U
N00D N 0.5253(2) 0.08716(12) 0.5354(4) 0.0183(7) Uani 1.000000 . U
C00E C 0.2831(4) 0.1171(2) 0.6656(7) 0.0195(13) Uani 1.000000 D U
H00E H 0.2594(4) 0.1496(2) 0.6822(7) 0.0234(16) Uiso 1.000000 R .
O00F O 0.4682(3) 0.63594(17) 0.4063(4) 0.0226(9) Uani 1.000000 . U
C00G C 0.3278(4) 0.1323(3) 0.2102(7) 0.0235(14) Uani 1.000000 . U
H00G H 0.3416(4) 0.0967(3) 0.2417(7) 0.0282(16) Uiso 1.000000 R .
C00H C 0.5595(5) 0.4249(2) 0.7016(7) 0.0178(13) Uani 1.000000 . U
H00H H 0.6000(5) 0.4067(2) 0.8047(7) 0.0214(16) Uiso 1.000000 R .
C00I C 0.7603(4) 0.07033(17) 0.4195(7) 0.0179(14) Uani 1.000000 D U
H00I H 0.8124(4) 0.07094(17) 0.3900(7) 0.0215(16) Uiso 1.000000 R .
C00J C 0.7226(4) 0.2350(2) 0.9794(6) 0.0158(12) Uani 1.000000 . U
H00J H 0.7391(4) 0.2707(2) 1.0061(6) 0.0190(14) Uiso 1.000000 R .
C00K C 0.5584(4) 0.4796(2) 0.6978(6) 0.0168(13) Uani 1.000000 . U
H00K H 0.5998(4) 0.4981(2) 0.7998(6) 0.0202(15) Uiso 1.000000 R .
C00L C 0.7809(4) 0.1973(2) 1.0944(7) 0.0212(13) Uani 1.000000 . U
H00L H 0.8369(4) 0.2069(2) 1.2027(7) 0.0254(16) Uiso 1.000000 R .
C00M C 0.2778(4) 0.0225(2) 0.6590(7) 0.0257(15) Uani 1.000000 D U
H00M H 0.2506(4) -0.0084(2) 0.6780(7) 0.0309(18) Uiso 1.000000 R .
C00N C 0.5714(4) 0.3114(2) 0.6943(6) 0.0139(11) Uani 1.000000 . U
H00N H 0.6189(4) 0.3292(2) 0.7952(6) 0.0167(13) Uiso 1.000000 R .
C00O C 0.6407(4) 0.1188(2) 0.4715(7) 0.0254(8) Uani 1.000000 D U
C00P C 0.4290(4) 0.3114(2) 0.4064(6) 0.0150(11) Uani 1.000000 . U
H00P H 0.3790(4) 0.3292(2) 0.3075(6) 0.0180(13) Uiso 1.000000 R .
C00Q C 0.5013(6) 0.33966(10) 0.5494(9) 0.0135(5) Uani 1.000000 . U
N00R N 1.0022(6) 0.57859(10) 0.0485(8) 0.0361(7) Uani 1.000000 . .
C00S C 0.5003(6) 0.50688(11) 0.5535(9) 0.0192(6) Uani 1.000000 . U
H00S H 0.4992(6) 0.54387(11) 0.5551(9) 0.0231(7) Uiso 1.000000 R .
C00T C 0.4994(6) 0.39727(10) 0.5496(8) 0.0146(5) Uani 1.000000 . U
C00U C 0.7578(5) 0.1440(2) 1.0520(7) 0.0198(12) Uani 1.000000 . U
H00U H 0.7986(5) 0.1171(2) 1.1279(7) 0.0238(15) Uiso 1.000000 R .
C00V C 0.4745(3) 0.05060(16) 0.5596(5) 0.0227(8) Uani 1.000000 . U
H00V H 0.4894(3) 0.01520(16) 0.5504(5) 0.0273(10) Uiso 1.000000 R .
C00W C 0.2407(4) 0.06989(18) 0.6792(7) 0.0190(14) Uani 1.000000 D U
H00W H 0.1859(4) 0.07034(18) 0.7026(7) 0.0228(17) Uiso 1.000000 R .
C00X C 0.9966(6) 0.67929(12) 0.0452(8) 0.0259(7) Uani 1.000000 . U
H00a H 1.022(4) 0.69284(13) -0.025(5) 0.0389(10) Uiso 1.000000 GR .
H00b H 0.9241(8) 0.69077(12) -0.000(6) 0.0389(10) Uiso 1.000000 GR .
H00c H 1.041(3) 0.69241(13) 0.1601(11) 0.0389(10) Uiso 1.000000 GR .
C00Y C 0.2786(4) 0.2355(2) 0.1189(6) 0.0150(12) Uani 1.000000 . U
H00Y H 0.2626(4) 0.2711(2) 0.0896(6) 0.0180(14) Uiso 1.000000 R .
C00Z C 1.0004(6) 0.62260(12) 0.0466(9) 0.0219(7) Uani 1.000000 . .
C010 C 0.3619(4) 0.1143(2) 0.6264(7) 0.0250(11) Uani 1.000000 D U
C011 C 0.6421(4) 0.02597(17) 0.4811(6) 0.0307(14) Uani 1.000000 D U
H011 H 0.6114(4) -0.00482(17) 0.4933(6) 0.0368(16) Uiso 1.000000 R .
C012 C 0.3961(4) 0.06270(17) 0.6003(6) 0.0213(11) Uani 1.000000 D U
C013 C 0.3619(4) 0.2210(2) 0.2772(6) 0.0098(11) Uani 1.000000 . U
C014 C 0.2191(4) 0.1959(2) 0.0039(6) 0.0163(12) Uani 1.000000 . U
H014 H 0.1613(4) 0.2042(2) -0.1042(6) 0.0195(15) Uiso 1.000000 R .
C015 C 0.6726(4) 0.1334(2) 0.8941(6) 0.0155(12) Uani 1.000000 . U
H015 H 0.6526(4) 0.0980(2) 0.8647(6) 0.0186(14) Uiso 1.000000 R .
C016 C 0.2465(5) 0.1454(2) 0.0517(7) 0.0201(12) Uani 1.000000 . U
H016 H 0.2085(5) 0.1184(2) -0.0263(7) 0.0242(15) Uiso 1.000000 R .
C017 C 0.6058(4) 0.07502(17) 0.4966(6) 0.0261(12) Uani 1.000000 D U
C018 C 0.4309(4) 0.2572(2) 0.4098(6) 0.0103(11) Uani 1.000000 . U
C019 C 0.3485(4) 0.01794(19) 0.6151(6) 0.0248(12) Uani 1.000000 D U
H019 H 0.3667(4) -0.01543(19) 0.5939(6) 0.0298(14) Uiso 1.000000 R .
C01A C 0.4413(5) 0.4794(3) 0.4003(7) 0.0262(15) Uani 1.000000 . U
H01A H 0.4012(5) 0.4977(3) 0.2974(7) 0.0314(18) Uiso 1.000000 R .
C01B C 0.7206(4) 0.1157(2) 0.4345(7) 0.0221(14) Uani 1.000000 D U
H01B H 0.7481(4) 0.1473(2) 0.4193(7) 0.0265(17) Uiso 1.000000 R .
C01C C 0.4429(5) 0.4262(2) 0.4029(7) 0.0196(13) Uani 1.000000 . U
H01C H 0.4035(5) 0.4080(2) 0.2995(7) 0.0235(16) Uiso 1.000000 R .
C01D C 0.7268(5) 0.0220(2) 0.4463(7) 0.0279(16) Uani 1.000000 D U
H01D H 0.7566(5) -0.0103(2) 0.4422(7) 0.0335(19) Uiso 1.000000 R .

loop_
_atom_site_aniso_label
_atom_site_aniso_U_11
_atom_site_aniso_U_22
_atom_site_aniso_U_33
_atom_site_aniso_U_12
_atom_site_aniso_U_13
_atom_site_aniso_U_23
Co01 0.0188(2) 0.00828(18) 0.0137(2) -0.0004(3) 0.00381(15) 0.0003(3)
Cl02 0.0133(3) 0.0135(3) 0.0149(3) -0.0019(7) 0.0063(3) -0.0001(7)
O003 0.0249(11) 0.0219(11) 0.0209(11) -0.0002(5) 0.0119(5) 0.0012(5)
O004 0.018(2) 0.019(2) 0.045(3) -0.0093(16) 0.018(2) 0.0027(18)
O005 0.0209(10) 0.0337(10) 0.0190(10) 0.0054(4) 0.0084(4) -0.0037(4)
O006 0.020(2) 0.026(2) 0.021(3) -0.0011(17) 0.010(2) 0.0006(17)
N007 0.0144(12) 0.0127(12) 0.0142(11) 0.0002(4) 0.0072(5) -0.0001(5)
N008 0.0115(8) 0.0105(7) 0.0125(7) -0.0006(5) 0.0063(4) 0.0004(5)
C009 0.0132(13) 0.0142(13) 0.0138(12) 0.0005(5) 0.0068(5) -0.0000(5)
C00A 0.0154(13) 0.0157(13) 0.0157(13) 0.0003(5) 0.0083(5) 0.0003(5)
O00B 0.0308(12) 0.0390(12) 0.0301(12) -0.0053(5) 0.0148(5) 0.0017(5)
N00C 0.0171(12) 0.0150(12) 0.0172(12) -0.0004(5) 0.0087(5) 0.0002(5)
N00D 0.0193(10) 0.0169(10) 0.0187(9) -0.0004(4) 0.0098(4) 0.0005(5)
C00E 0.0181(14) 0.0197(14) 0.0194(14) -0.0001(5) 0.0087(5) 0.0011(5)
O00F 0.0287(14) 0.0208(14) 0.0156(13) 0.0019(7) 0.0097(7) -0.0028(7)
C00G 0.0248(15) 0.0217(15) 0.0237(14) -0.0008(5) 0.0125(5) -0.0005(5)
C00H 0.0193(14) 0.0164(14) 0.0178(13) -0.0004(5) 0.0097(5) 0.0001(5)
C00I 0.0162(14) 0.0193(14) 0.0180(14) 0.0001(5) 0.0088(5) -0.0000(5)
C00J 0.0159(13) 0.0153(13) 0.0163(12) -0.0003(5) 0.0084(5) -0.0009(5)
C00K 0.0177(14) 0.0148(14) 0.0182(13) -0.0015(5) 0.0094(5) -0.0019(5)
C00L 0.0210(14) 0.0214(14) 0.0203(14) 0.0006(5) 0.0102(5) -0.0001(5)
C00M 0.0267(16) 0.0250(16) 0.0257(15) 0.0007(5) 0.0137(5) 0.0003(5)
C00N 0.0147(12) 0.0139(12) 0.0136(11) 0.0000(5) 0.0076(5) -0.0006(5)
C00O 0.0209(10) 0.0337(10) 0.0190(10) 0.0054(4) 0.0084(4) -0.0037(4)
C00P 0.0153(12) 0.0145(12) 0.0152(12) 0.0006(5) 0.0080(5) 0.0008(5)
C00Q 0.0137(8) 0.0136(8) 0.0139(8) 0.0010(5) 0.0077(4) 0.0001(5)
N00R 0.0377(17) 0.0186(15) 0.0306(16) 0.005(4) 0.0027(14) 0.008(3)
C00S 0.0189(9) 0.0162(9) 0.0228(8) 0.0004(5) 0.0110(4) 0.0001(5)
C00T 0.0144(9) 0.0143(8) 0.0157(8) 0.0003(5) 0.0083(4) 0.0000(5)
C00U 0.0204(13) 0.0193(13) 0.0194(13) 0.0012(5) 0.0100(5) 0.0017(5)
C00V 0.0245(11) 0.0208(11) 0.0230(10) 0.0005(5) 0.0124(4) -0.0003(5)
C00W 0.0172(14) 0.0201(15) 0.0194(14) 0.0000(5) 0.0094(5) 0.0004(5)
C00X 0.0273(10) 0.0236(9) 0.0276(9) -0.0003(5) 0.0147(4) 0.0002(5)
C00Y 0.0158(13) 0.0148(13) 0.0146(12) -0.0001(5) 0.0081(5) 0.0007(5)
C00Z 0.0210(16) 0.0216(16) 0.0191(16) -0.010(4) 0.0077(14) -0.002(3)
C010 0.0230(13) 0.0276(13) 0.0229(12) -0.0016(5) 0.0108(5) 0.0016(5)
C011 0.0294(15) 0.0323(15) 0.0297(14) -0.0028(5) 0.0149(5) 0.0008(5)
C012 0.0186(13) 0.0255(13) 0.0188(12) 0.0018(5) 0.0091(5) 0.0002(5)
C013 0.0099(12) 0.0101(12) 0.0102(11) -0.0003(5) 0.0057(5) -0.0006(5)
C014 0.0150(13) 0.0172(13) 0.0156(13) -0.0003(5) 0.0072(5) -0.0001(5)
C015 0.0169(13) 0.0131(13) 0.0161(13) 0.0008(5) 0.0082(5) 0.0010(5)
C016 0.0199(13) 0.0200(13) 0.0198(13) -0.0017(5) 0.0098(5) -0.0018(5)
C017 0.0224(14) 0.0312(14) 0.0235(13) 0.0006(5) 0.0110(5) -0.0014(5)
C018 0.0101(12) 0.0109(12) 0.0099(11) 0.0000(5) 0.0053(5) 0.0002(5)
C019 0.0245(13) 0.0255(13) 0.0241(13) 0.0029(5) 0.0123(5) -0.0004(5)
C01A 0.0263(16) 0.0247(16) 0.0271(15) 0.0010(5) 0.0136(5) 0.0011(5)
C01B 0.0207(15) 0.0220(15) 0.0222(14) -0.0002(5) 0.0102(5) -0.0013(5)
C01C 0.0208(14) 0.0181(14) 0.0199(14) 0.0002(5) 0.0105(5) -0.0002(5)
C01D 0.0291(16) 0.0269(16) 0.0279(16) -0.0010(5) 0.0150(5) -0.0006(5)

loop_
_atom_type_symbol
_atom_type_scat_dispersion_real
_atom_type_scat_dispersion_imag
_atom_type_scat_Cromer_Mann_a1
_atom_type_scat_Cromer_Mann_a2
_atom_type_scat_Cromer_Mann_a3
_atom_type_scat_Cromer_Mann_a4
_atom_type_scat_Cromer_Mann_b1
_atom_type_scat_Cromer_Mann_b2
_atom_type_scat_Cromer_Mann_b3
_atom_type_scat_Cromer_Mann_b4
_atom_type_scat_Cromer_Mann_c
_atom_type_scat_source
_atom_type_scat_dispersion_source
C 0.00313 0.00162 2.31000 1.02000 1.58860 0.86500 20.84390 10.20750 0.56870 51.65120 0.21560 'International Tables Volume C Table 6.1.1.4 (pp. 500-502)' 'Brennan, Cowan, Rev. Sci. Instrum., 1992, 63, 850'
Cl 0.14908 0.15974 11.46040 7.19640 6.25560 1.64550 0.01040 1.16620 18.51940 47.77840 -9.55740 'International Tables Volume C Table 6.1.1.4 (pp. 500-502)' 'Brennan, Cowan, Rev. Sci. Instrum., 1992, 63, 850'
Co 0.35001 0.97719 12.28410 7.34090 4.00340 2.34880 4.27910 0.27840 13.53590 71.16920 1.01180 'International Tables Volume C Table 6.1.1.4 (pp. 500-502)' 'Brennan, Cowan, Rev. Sci. Instrum., 1992, 63, 850'
H 0.00000 0.00000 0.49300 0.32291 0.14019 0.04081 10.51090 26.12570 3.14236 57.79970 0.00304 'International Tables Volume C Table 6.1.1.4 (pp. 500-502)' 'Brennan, Cowan, Rev. Sci. Instrum., 1992, 63, 850'
N 0.00612 0.00332 12.21260 3.13220 2.01250 1.16630 0.00570 9.89330 28.99750 0.58260 -11.52900 'International Tables Volume C Table 6.1.1.4 (pp. 500-502)' 'Brennan, Cowan, Rev. Sci. Instrum., 1992, 63, 850'
O 0.01085 0.00610 3.04850 2.28680 1.54630 0.86700 13.27710 5.70110 0.32390 32.90890 0.25080 'International Tables Volume C Table 6.1.1.4 (pp. 500-502)' 'Brennan, Cowan, Rev. Sci. Instrum., 1992, 63, 850'

loop_
_exptl_crystal_face_index_h
_exptl_crystal_face_index_k
_exptl_crystal_face_index_l
_exptl_crystal_face_perp_dist
0.00 2.00 -4.00 0.0620
-6.00 2.00 1.00 0.0650
1.00 -5.00 1.00 0.1630
0.00 4.00 -1.00 0.0230
-1.00 -9.00 -2.00 0.0820
3.00 3.00 -1.00 0.0590
3.00 7.00 0.00 0.0890
0.00 -4.00 1.00 0.1350
-5.00 -5.00 2.00 0.1080
-3.00 -1.00 2.00 0.1360
-3.00 5.00 1.00 0.0530
3.00 1.00 -2.00 0.0500
0.00 2.00 1.00 0.1080

loop_
_geom_angle_atom_site_label_1
_geom_angle_atom_site_label_2
_geom_angle_atom_site_label_3
_geom_angle
_geom_angle_site_symmetry_1
_geom_angle_site_symmetry_3
_geom_angle_publ_flag
N007 Co01 O005 88.11(17) . . ?
N008 Co01 O005 86.3(2) . . ?
N008 Co01 N007 82.0(2) . . ?
O00B Co01 O005 177.48(10) . . ?
O00B Co01 N007 91.51(18) . . ?
O00B Co01 N008 91.2(2) . . ?
N00C Co01 O005 90.84(17) . . ?
N00C Co01 N007 165.02(9) . . ?
N00C Co01 N008 83.0(2) . . ?
N00C Co01 O00B 88.88(18) . . ?
N00D Co01 O005 78.71(16) . . ?
N00D Co01 N007 96.81(17) . . ?
N00D Co01 N008 165.01(19) . . ?
N00D Co01 O00B 103.82(16) . . ?
N00D Co01 N00C 97.64(17) . . ?
O004 Cl02 O003 109.3(2) . . ?
O006 Cl02 O003 108.5(2) . . ?
O006 Cl02 O004 108.95(12) . . ?
O00F Cl02 O003 109.38(12) . . ?
O00F Cl02 O004 110.7(3) . . ?
O00F Cl02 O006 110.0(2) . . ?
C00O O005 Co01 117.2(4) . . ?
C00A N007 Co01 114.0(3) . . ?
C015 N007 Co01 127.4(4) . . ?
C015 N007 C00A 118.6(5) . . ?
C009 N008 Co01 120.0(4) . . ?
C018 N008 Co01 117.9(4) . . ?
C018 N008 C009 121.7(2) . . ?
C00A C009 N008 110.7(5) . . ?
C00N C009 N008 121.5(5) . . ?
C00N C009 C00A 127.9(5) . . ?
C009 C00A N007 113.1(4) . . ?
C00J C00A N007 122.0(5) . . ?
C00J C00A C009 124.8(5) . . ?
C010 O00B Co01 118.4(4) . . ?
C00G N00C Co01 127.5(4) . . ?
C013 N00C Co01 113.6(3) . . ?
C013 N00C C00G 118.6(5) . . ?
C00V N00D Co01 123.0(2) . . ?
C017 N00D Co01 115.7(3) . . ?
C017 N00D C00V 121.3(3) . . ?
C00W C00E H00E 121.4(3) . . ?
C010 C00E H00E 121.4(3) . . ?
C010 C00E C00W 117.3(5) . . ?
H00G C00G N00C 119.6(3) . . ?
C016 C00G N00C 120.8(6) . . ?
C016 C00G H00G 119.6(4) . . ?
C00K C00H H00H 120.5(3) . . ?
C00T C00H H00H 120.5(3) . . ?
C00T C00H C00K 118.9(5) . . ?
C01B C00I H00I 119.0(3) . . ?
C01D C00I H00I 119.0(4) . . ?
C01D C00I C01B 121.9(6) . . ?
H00J C00J C00A 120.3(3) . . ?
C00L C00J C00A 119.4(6) . . ?
C00L C00J H00J 120.3(4) . . ?
H00K C00K C00H 118.9(3) . . ?
C00S C00K C00H 122.3(5) . . ?
C00S C00K H00K 118.9(3) . . ?
H00L C00L C00J 120.0(4) . . ?
C00U C00L C00J 120.0(5) . . ?
C00U C00L H00L 120.0(3) . . ?
C00W C00M H00M 118.0(4) . . ?
C019 C00M H00M 118.0(3) . . ?
C019 C00M C00W 124.0(6) . . ?
H00N C00N C009 120.3(3) . . ?
C00Q C00N C009 119.3(5) . . ?
C00Q C00N H00N 120.3(3) . . ?
C017 C00O O005 119.7(4) . . ?
C01B C00O O005 122.8(5) . . ?
C01B C00O C017 117.5(5) . . ?
C00Q C00P H00P 120.0(3) . . ?
C018 C00P H00P 120.0(3) . . ?
C018 C00P C00Q 119.9(5) . . ?
C00P C00Q C00N 117.8(2) . . ?
C00T C00Q C00N 121.3(6) . . ?
C00T C00Q C00P 120.8(6) . . ?
H00S C00S C00K 120.5(3) . . ?
C01A C00S C00K 119.0(3) . . ?
C01A C00S H00S 120.5(3) . . ?
C00Q C00T C00H 120.0(6) . . ?
C01C C00T C00H 117.6(2) . . ?
C01C C00T C00Q 122.3(6) . . ?
H00U C00U C00L 121.8(3) . . ?
C015 C00U C00L 116.4(5) . . ?
C015 C00U H00U 121.8(3) . . ?
H00V C00V N00D 119.4(2) . . ?
C012 C00V N00D 121.2(4) . . ?
C012 C00V H00V 119.4(2) . . ?
C00M C00W C00E 120.9(6) . . ?
H00W C00W C00E 119.5(3) . . ?
H00W C00W C00M 119.5(4) . . ?
H00b C00X H00a 109.5 . . ?
H00c C00X H00a 109.5 . . ?
H00c C00X H00b 109.5 . . ?
C00Z C00X H00a 109.5 . . ?
C00Z C00X H00b 109.5 . . ?
C00Z C00X H00c 109.5 . . ?
C013 C00Y H00Y 120.8(3) . . ?
C014 C00Y H00Y 120.8(3) . . ?
C014 C00Y C013 118.4(5) . . ?
C00X C00Z N00R 178.8(9) . . ?
C00E C010 O00B 116.3(5) . . ?
C012 C010 O00B 124.1(4) . . ?
C012 C010 C00E 119.6(5) . . ?
C017 C011 H011 119.7(3) . . ?
C01D C011 H011 119.7(3) . . ?
C01D C011 C017 120.5(5) . . ?
C010 C012 C00V 129.2(4) . . ?
C019 C012 C00V 112.0(4) . . ?
C019 C012 C010 118.8(4) . . ?
C00Y C013 N00C 121.8(5) . . ?
C018 C013 N00C 113.1(4) . . ?
C018 C013 C00Y 125.1(5) . . ?
H014 C014 C00Y 120.9(3) . . ?
C016 C014 C00Y 118.3(5) . . ?
C016 C014 H014 120.9(3) . . ?
C00U C015 N007 123.5(5) . . ?
H015 C015 N007 118.2(3) . . ?
H015 C015 C00U 118.2(3) . . ?
C014 C016 C00G 122.0(6) . . ?
H016 C016 C00G 119.0(4) . . ?
H016 C016 C014 119.0(3) . . ?
C00O C017 N00D 108.4(4) . . ?
C011 C017 N00D 128.9(5) . . ?
C011 C017 C00O 122.7(5) . . ?
C00P C018 N008 119.5(4) . . ?
C013 C018 N008 112.1(4) . . ?
C013 C018 C00P 128.3(5) . . ?
C012 C019 C00M 119.2(5) . . ?
H019 C019 C00M 120.4(3) . . ?
H019 C019 C012 120.4(3) . . ?
H01A C01A C00S 120.5(3) . . ?
C01C C01A C00S 119.0(5) . . ?
C01C C01A H01A 120.5(3) . . ?
C00O C01B C00I 123.3(6) . . ?
H01B C01B C00I 118.4(3) . . ?
H01B C01B C00O 118.4(4) . . ?
C01A C01C C00T 123.1(5) . . ?
H01C C01C C00T 118.4(3) . . ?
H01C C01C C01A 118.4(3) . . ?
C011 C01D C00I 113.9(5) . . ?
H01D C01D C00I 123.0(4) . . ?
H01D C01D C011 123.0(3) . . ?

loop_
_geom_bond_atom_site_label_1
_geom_bond_atom_site_label_2
_geom_bond_distance
_geom_bond_site_symmetry_2
_geom_bond_publ_flag
Co01 O005 1.905(4) . ?
Co01 N007 1.952(4) . ?
Co01 N008 1.855(2) . ?
Co01 O00B 1.865(5) . ?
Co01 N00C 1.933(4) . ?
Co01 N00D 1.920(3) . ?
Cl02 O003 1.443(4) . ?
Cl02 O004 1.462(4) . ?
Cl02 O006 1.425(4) . ?
Cl02 O00F 1.440(4) . ?
O005 C00O 1.293(7) . ?
N007 C00A 1.353(7) . ?
N007 C015 1.333(7) . ?
N008 C009 1.323(7) . ?
N008 C018 1.355(7) . ?
C009 C00A 1.500(7) . ?
C009 C00N 1.379(8) . ?
C00A C00J 1.366(8) . ?
O00B C010 1.363(7) . ?
N00C C00G 1.350(8) . ?
N00C C013 1.379(7) . ?
N00D C00V 1.298(4) . ?
N00D C017 1.458(5) . ?
C00E H00E 0.9500 . ?
C00E C00W 1.402(7) . ?
C00E C010 1.404(5) . ?
C00G H00G 0.9500 . ?
C00G C016 1.381(8) . ?
C00H H00H 0.9500 . ?
C00H C00K 1.405(8) . ?
C00H C00T 1.412(8) . ?
C00I H00I 0.9500 . ?
C00I C01B 1.347(8) . ?
C00I C01D 1.4071(14) . ?
C00J H00J 0.9500 . ?
C00J C00L 1.368(8) . ?
C00K H00K 0.9500 . ?
C00K C00S 1.357(8) . ?
C00L H00L 0.9500 . ?
C00L C00U 1.415(8) . ?
C00M H00M 0.9500 . ?
C00M C00W 1.388(5) . ?
C00M C019 1.320(7) . ?
C00N H00N 0.9500 . ?
C00N C00Q 1.406(8) . ?
C00O C017 1.309(8) . ?
C00O C01B 1.4065(14) . ?
C00P H00P 0.9500 . ?
C00P C00Q 1.404(8) . ?
C00P C018 1.391(8) . ?
C00Q C00T 1.479(3) . ?
N00R C00Z 1.130(4) . ?
C00S H00S 0.9500 . ?
C00S C01A 1.416(8) . ?
C00T C01C 1.390(8) . ?
C00U H00U 0.9500 . ?
C00U C015 1.384(8) . ?
C00V H00V 0.9500 . ?
C00V C012 1.438(6) . ?
C00W H00W 0.9500 . ?
C00X H00a 0.9800 . ?
C00X H00b 0.9800 . ?
C00X H00c 0.9800 . ?
C00X C00Z 1.456(4) . ?
C00Y H00Y 0.9500 . ?
C00Y C013 1.398(7) . ?
C00Y C014 1.408(8) . ?
C010 C012 1.484(6) . ?
C011 H011 0.9500 . ?
C011 C017 1.4078(14) . ?
C011 C01D 1.462(8) . ?
C012 C019 1.396(6) . ?
C013 C018 1.459(7) . ?
C014 H014 0.9500 . ?
C014 C016 1.362(8) . ?
C015 H015 0.9500 . ?
C016 H016 0.9500 . ?
C019 H019 0.9500 . ?
C01A H01A 0.9500 . ?
C01A C01C 1.367(9) . ?
C01B H01B 0.9500 . ?
C01C H01C 0.9500 . ?
C01D H01D 0.9500 . ?

loop_
_geom_torsion_atom_site_label_1
_geom_torsion_atom_site_label_2
_geom_torsion_atom_site_label_3
_geom_torsion_atom_site_label_4
_geom_torsion
_geom_torsion_site_symmetry_1
_geom_torsion_site_symmetry_2
_geom_torsion_site_symmetry_3
_geom_torsion_site_symmetry_4
_geom_torsion_publ_flag
Co01 O005 C00O C017 4.7(4) . . . . ?
Co01 O005 C00O C01B -175.2(4) . . . . ?
Co01 N007 C00A C009 1.2(4) . . . . ?
Co01 N007 C00A C00J -176.4(4) . . . . ?
Co01 N007 C015 C00U 175.8(5) . . . . ?
Co01 N008 C009 C00A 5.0(4) . . . . ?
Co01 N008 C009 C00N -176.9(4) . . . . ?
Co01 N008 C018 C00P 178.1(4) . . . . ?
Co01 N008 C018 C013 -2.5(4) . . . . ?
Co01 O00B C010 C00E -175.5(4) . . . . ?
Co01 O00B C010 C012 5.7(4) . . . . ?
Co01 N00C C00G C016 177.6(5) . . . . ?
Co01 N00C C013 C00Y -177.2(4) . . . . ?
Co01 N00C C013 C018 4.2(4) . . . . ?
Co01 N00D C00V C012 -0.1(3) . . . . ?
Co01 N00D C017 C00O -3.3(3) . . . . ?
Co01 N00D C017 C011 178.5(3) . . . . ?
O005 C00O C017 N00D -0.8(5) . . . . ?
O005 C00O C017 C011 177.5(5) . . . . ?
O005 C00O C01B C00I -178.3(5) . . . . ?
N007 C00A C009 N008 -3.8(5) . . . . ?
N007 C00A C009 C00N 178.2(5) . . . . ?
N007 C00A C00J C00L -2.7(6) . . . . ?
N007 C015 C00U C00L 3.7(6) . . . . ?
N008 C009 C00A C00J 173.7(5) . . . . ?
N008 C009 C00N C00Q -0.0(7) . . . . ?
N008 C018 C00P C00Q -2.2(7) . . . . ?
N008 C018 C013 N00C -1.3(5) . . . . ?
N008 C018 C013 C00Y -179.8(5) . . . . ?
C009 C00A C00J C00L -179.9(6) . . . . ?
C009 C00N C00Q C00P 3.3(4) . . . . ?
C009 C00N C00Q C00T 179.9(6) . . . . ?
C00A C00J C00L C00U 1.9(6) . . . . ?
O00B C010 C00E C00W -178.5(5) . . . . ?
O00B C010 C012 C00V -1.2(7) . . . . ?
O00B C010 C012 C019 179.0(5) . . . . ?
N00C C00G C016 C014 -4.2(6) . . . . ?
N00C C013 C00Y C014 1.4(5) . . . . ?
N00C C013 C018 C00P 178.1(4) . . . . ?
N00D C00V C012 C010 -2.1(5) . . . . ?
N00D C00V C012 C019 177.8(4) . . . . ?
N00D C017 C00O C01B 179.1(4) . . . . ?
N00D C017 C011 C01D -178.0(5) . . . . ?
C00E C00W C00M C019 -4.8(7) . . . . ?
C00E C010 C012 C00V -180.0(4) . . . . ?
C00E C010 C012 C019 0.1(6) . . . . ?
C00G C016 C014 C00Y 2.3(7) . . . . ?
C00H C00K C00S C01A -2.2(5) . . . . ?
C00H C00T C00Q C00N -7.7(8) . . . . ?
C00H C00T C00Q C00P 168.9(6) . . . . ?
C00H C00T C01C C01A -1.5(8) . . . . ?
C00I C01B C00O C017 1.8(7) . . . . ?
C00I C01D C011 C017 -4.2(6) . . . . ?
C00J C00L C00U C015 -2.3(6) . . . . ?
C00K C00S C01A C01C 1.4(8) . . . . ?
C00M C019 C012 C00V 177.2(5) . . . . ?
C00M C019 C012 C010 -2.9(6) . . . . ?
C00N C00Q C00P C018 -2.2(8) . . . . ?
C00N C00Q C00T C01C 169.8(7) . . . . ?
C00O C017 C011 C01D 4.1(6) . . . . ?
C00P C00Q C00T C01C -13.6(9) . . . . ?
C00P C018 C013 C00Y -0.5(7) . . . . ?
C00Q C00T C01C C01A -179.1(7) . . . . ?
C00S C01A C01C C00T 0.5(8) . . . . ?

loop_
_restr_equal_distance_atom_site_label_1
_restr_equal_distance_atom_site_label_2
_restr_equal_distance_site_symmetry_2
_restr_equal_distance_class_id
C00W C00E 1 2
C00W C00M 1 2
C010 C00E 1 2
C012 C010 1 2
C017 C011 1 1
C019 C00M 1 2
C019 C012 1 2
C01B C00O 1 1
C01D C00I 1 1

loop_
_restr_equal_distance_class_class_id
_restr_equal_distance_class_target_weight_param
_restr_equal_distance_class_average
_restr_equal_distance_class_esd
_restr_equal_distance_class_diff_max
1 0.0010 1.4071 0.0005 0.0007
2 0.0100 1.3990 0.0476 0.0851

loop_
_restr_U_iso_atom_site_label
_restr_U_iso_weight_param
Co01 0.0010
O003 0.0010
O005 0.0100
O005 0.0010
N007 0.0010
N008 0.0010
C009 0.0010
C00A 0.0010
O00B 0.0010
N00C 0.0010
N00D 0.0010
C00E 0.0010
O00F 0.0020
C00G 0.0010
C00H 0.0010
C00I 0.0010
C00J 0.0010
C00K 0.0010
C00L 0.0010
C00M 0.0010
C00N 0.0010
C00P 0.0010
C00Q 0.0010
C00S 0.0010
C00T 0.0010
C00U 0.0010
C00V 0.0010
C00W 0.0010
C00X 0.0010
C00Y 0.0010
C010 0.0010
C011 0.0010
C012 0.0010
C013 0.0010
C014 0.0010
C015 0.0010
C016 0.0010
C017 0.0010
C018 0.0010
C019 0.0010
C01A 0.0010
C01B 0.0010
C01C 0.0010
C01D 0.0010
